data_7154805
loop_
_publ_author_name
'Li, Zhongzhou'
'Su, Hui'
'Yu, Weiwei'
'Li, Xinjun'
'Cheng, Hao'
'Liu, Mingyao'
'Pang, Xiufeng'
'Zou, Xinzhuo'

_publ_section_title
;
 Design, synthesis and anticancer activities of novel otobain derivatives.
;
_journal_issue 1
_journal_name_full 'Organic &amp; biomolecular chemistry'
_journal_page_first 277
_journal_page_last 287
_journal_paper_doi 10.1039/c5ob02176f
_journal_volume 14
_journal_year 2015
_chemical_formula_sum 'C20 H15 N3 O6'
_chemical_formula_weight 393.35
_chemical_name_systematic
; 
 ? 
;
_space_group_IT_number 14
_symmetry_cell_setting monoclinic
_symmetry_space_group_name_Hall '-P 2ybc'
_symmetry_space_group_name_H-M 'P 1 21/c 1'
_atom_sites_solution_hydrogens geom
_atom_sites_solution_primary direct
_atom_sites_solution_secondary difmap
_audit_creation_method SHELXL-97
_audit_update_record
;
2015-10-08 deposited with the CCDC.
2015-11-17 downloaded from the CCDC.
;
_cell_angle_alpha 90.00
_cell_angle_beta 98.782(2)
_cell_angle_gamma 90.00
_cell_formula_units_Z 4
_cell_length_a 8.8536(5)
_cell_length_b 11.6840(7)
_cell_length_c 16.8730(10)
_cell_measurement_temperature 173(2)
_cell_volume 1724.97(18)
_computing_structure_refinement 'SHELXL-97 (Sheldrick, 2008)'
_computing_structure_solution 'SHELXS-97 (Sheldrick, 2008)'
_diffrn_ambient_temperature 173(2)
_diffrn_measured_fraction_theta_full 1.000
_diffrn_measured_fraction_theta_max 1.000
_diffrn_radiation_monochromator graphite
_diffrn_radiation_source 'fine-focus sealed tube'
_diffrn_radiation_type MoK\a
_diffrn_radiation_wavelength 0.71073
_diffrn_reflns_av_R_equivalents 0.0523
_diffrn_reflns_av_sigmaI/netI 0.0339
_diffrn_reflns_limit_h_max 10
_diffrn_reflns_limit_h_min -10
_diffrn_reflns_limit_k_max 13
_diffrn_reflns_limit_k_min -13
_diffrn_reflns_limit_l_max 20
_diffrn_reflns_limit_l_min -20
_diffrn_reflns_number 19705
_diffrn_reflns_theta_full 25.00
_diffrn_reflns_theta_max 25.00
_diffrn_reflns_theta_min 2.13
_exptl_absorpt_coefficient_mu 0.114
_exptl_absorpt_correction_T_max 0.9831
_exptl_absorpt_correction_T_min 0.9698
_exptl_absorpt_correction_type multi-scan
_exptl_crystal_colour colorless
_exptl_crystal_density_diffrn 1.515
_exptl_crystal_density_method 'not measured'
_exptl_crystal_description block
_exptl_crystal_F_000 816
_exptl_crystal_size_max 0.27
_exptl_crystal_size_mid 0.26
_exptl_crystal_size_min 0.15
_refine_diff_density_max 0.190
_refine_diff_density_min -0.177
_refine_diff_density_rms 0.042
_refine_ls_extinction_method none
_refine_ls_goodness_of_fit_ref 1.037
_refine_ls_hydrogen_treatment constr
_refine_ls_matrix_type full
_refine_ls_number_parameters 262
_refine_ls_number_reflns 3046
_refine_ls_number_restraints 1
_refine_ls_restrained_S_all 1.038
_refine_ls_R_factor_all 0.0528
_refine_ls_R_factor_gt 0.0354
_refine_ls_shift/su_max 0.000
_refine_ls_shift/su_mean 0.000
_refine_ls_structure_factor_coef Fsqd
_refine_ls_weighting_details 'calc w=1/[\s^2^(Fo^2^)+(0.0337P)^2^+0.5656P] where P=(Fo^2^+2Fc^2^)/3'
_refine_ls_weighting_scheme calc
_refine_ls_wR_factor_gt 0.0758
_refine_ls_wR_factor_ref 0.0854
_reflns_number_gt 2336
_reflns_number_total 3046
_reflns_threshold_expression >2sigma(I)
_cod_data_source_file c5ob02176f2.cif
_cod_data_source_block z
_cod_depositor_comments
;
The following automatic conversions were performed:

'_symmetry_cell_setting' value 'Monoclinic' changed to 'monoclinic'
according to
/usr/data/users/saulius/crontab/automatic-downloads/rss-feeds/RSC/lib/dictionaries/cif_core.dic
dictionary named 'cif_core.dic' version 2.4.2 from 2011-04-26.

Automatic conversion script
Id: cif_fix_values 4268 2015-11-12 08:31:59Z antanas 

 Adding full bibliography for 7154804--7154805.cif.
;
_cod_original_cell_volume 1724.97(17)
_cod_original_sg_symbol_H-M P2(1)/c
_cod_database_code 7154805

loop_
_symmetry_equiv_pos_as_xyz
'x, y, z'
'-x, y+1/2, -z+1/2'
'-x, -y, -z'
'x, -y-1/2, z-1/2'

loop_
_atom_site_label
_atom_site_type_symbol
_atom_site_fract_x
_atom_site_fract_y
_atom_site_fract_z
_atom_site_U_iso_or_equiv
_atom_site_adp_type
_atom_site_occupancy
_atom_site_symmetry_multiplicity
_atom_site_calc_flag
_atom_site_refinement_flags
O1 O 0.98249(14) 0.46899(10) 0.13545(7) 0.0344(3) Uani 1 1 d .
O2 O 1.11135(14) 0.62852(10) 0.10070(8) 0.0395(3) Uani 1 1 d .
O3 O 0.78856(16) 1.24440(10) 0.06893(8) 0.0427(4) Uani 1 1 d .
O4 O 0.75311(15) 1.09874(11) 0.15726(8) 0.0382(3) Uani 1 1 d .
O5 O 0.53025(15) 0.60300(11) -0.16963(7) 0.0366(3) Uani 1 1 d .
O6 O 0.54786(16) 0.72362(11) -0.26948(7) 0.0412(4) Uani 1 1 d .
N1 N 0.86818(18) 0.96956(13) -0.18926(9) 0.0348(4) Uani 1 1 d U
N2 N 0.94596(18) 1.05717(13) -0.19138(9) 0.0311(4) Uani 1 1 d U
N3 N 1.02684(19) 1.13160(14) -0.19498(10) 0.0411(4) Uani 1 1 d .
C1 C 0.6054(2) 0.83972(16) -0.27895(11) 0.0398(5) Uani 1 1 d .
H1A H 0.5350 0.8837 -0.3190 0.048 Uiso 1 1 calc R
H1B H 0.7080 0.8380 -0.2955 0.048 Uiso 1 1 calc R
C2 C 0.6121(2) 0.89033(15) -0.19574(10) 0.0303(4) Uani 1 1 d .
H2A H 0.5053 0.9092 -0.1879 0.036 Uiso 1 1 calc R
C3 C 0.7106(2) 0.99297(15) -0.17016(11) 0.0300(4) Uani 1 1 d .
H3A H 0.6671 1.0620 -0.2005 0.036 Uiso 1 1 calc R
C4 C 0.71480(19) 1.01264(14) -0.08104(11) 0.0262(4) Uani 1 1 d .
C5 C 0.7478(2) 1.12444(14) -0.05293(11) 0.0316(4) Uani 1 1 d .
H5A H 0.7609 1.1851 -0.0887 0.038 Uiso 1 1 calc R
C6 C 0.7604(2) 1.14264(14) 0.02763(11) 0.0302(4) Uani 1 1 d .
C7 C 0.8165(2) 1.21192(16) 0.15131(13) 0.0427(5) Uani 1 1 d .
H7A H 0.7672 1.2668 0.1840 0.051 Uiso 1 1 calc R
H7B H 0.9277 1.2112 0.1711 0.051 Uiso 1 1 calc R
C8 C 0.7371(2) 1.05629(15) 0.07985(11) 0.0288(4) Uani 1 1 d .
C9 C 0.69790(19) 0.94772(14) 0.05388(10) 0.0269(4) Uani 1 1 d .
H9A H 0.6779 0.8899 0.0905 0.032 Uiso 1 1 calc R
C10 C 0.68812(19) 0.92438(14) -0.02845(10) 0.0241(4) Uani 1 1 d .
C11 C 0.64352(19) 0.80244(13) -0.05620(10) 0.0238(4) Uani 1 1 d .
H11A H 0.5323 0.7930 -0.0532 0.029 Uiso 1 1 calc R
C12 C 0.66371(19) 0.78703(14) -0.14373(10) 0.0254(4) Uani 1 1 d .
H12A H 0.7749 0.7746 -0.1455 0.030 Uiso 1 1 calc R
C13 C 0.5757(2) 0.69253(15) -0.19127(10) 0.0302(4) Uani 1 1 d .
C14 C 0.72879(19) 0.71101(13) -0.00298(9) 0.0220(4) Uani 1 1 d .
C15 C 0.88727(19) 0.72099(14) 0.02057(10) 0.0269(4) Uani 1 1 d .
H15A H 0.9421 0.7852 0.0053 0.032 Uiso 1 1 calc R
C16 C 0.95983(19) 0.63469(14) 0.06637(10) 0.0257(4) Uani 1 1 d .
C17 C 0.8827(2) 0.53995(14) 0.08780(10) 0.0253(4) Uani 1 1 d .
C18 C 0.7291(2) 0.52806(15) 0.06619(10) 0.0295(4) Uani 1 1 d .
H18A H 0.6762 0.4629 0.0814 0.035 Uiso 1 1 calc R
C19 C 0.6527(2) 0.61646(14) 0.02046(10) 0.0256(4) Uani 1 1 d .
H19A H 0.5451 0.6113 0.0051 0.031 Uiso 1 1 calc R
C20 C 1.1307(2) 0.51655(15) 0.13383(11) 0.0334(4) Uani 1 1 d .
H20A H 1.1886 0.5201 0.1888 0.040 Uiso 1 1 calc R
H20B H 1.1884 0.4682 0.1007 0.040 Uiso 1 1 calc R

loop_
_atom_site_aniso_label
_atom_site_aniso_U_11
_atom_site_aniso_U_22
_atom_site_aniso_U_33
_atom_site_aniso_U_23
_atom_site_aniso_U_13
_atom_site_aniso_U_12
O1 0.0394(8) 0.0268(7) 0.0351(7) 0.0096(6) -0.0001(6) 0.0033(6)
O2 0.0266(7) 0.0299(7) 0.0580(9) 0.0104(6) -0.0063(6) 0.0006(6)
O3 0.0495(9) 0.0258(7) 0.0535(9) -0.0108(6) 0.0104(7) -0.0058(6)
O4 0.0413(8) 0.0351(7) 0.0388(8) -0.0120(6) 0.0082(6) -0.0045(6)
O5 0.0438(8) 0.0287(7) 0.0353(7) -0.0002(6) -0.0001(6) -0.0128(6)
O6 0.0560(9) 0.0372(8) 0.0270(7) 0.0012(6) -0.0046(6) -0.0136(7)
N1 0.0376(10) 0.0287(8) 0.0397(9) 0.0034(7) 0.0105(7) -0.0041(6)
N2 0.0356(9) 0.0317(8) 0.0256(8) 0.0004(7) 0.0031(7) -0.0039(7)
N3 0.0435(11) 0.0393(10) 0.0393(10) -0.0014(8) 0.0026(8) -0.0110(8)
C1 0.0502(13) 0.0337(11) 0.0328(11) 0.0065(9) -0.0023(9) -0.0099(10)
C2 0.0305(10) 0.0294(10) 0.0293(9) 0.0066(8) -0.0008(8) -0.0014(8)
C3 0.0303(10) 0.0240(9) 0.0346(10) 0.0079(8) 0.0019(8) 0.0019(8)
C4 0.0211(9) 0.0213(9) 0.0355(10) 0.0019(8) 0.0026(7) 0.0017(7)
C5 0.0277(10) 0.0212(9) 0.0460(12) 0.0042(8) 0.0062(8) 0.0005(8)
C6 0.0255(10) 0.0187(9) 0.0469(12) -0.0065(8) 0.0070(8) -0.0004(7)
C7 0.0409(12) 0.0308(11) 0.0559(14) -0.0143(10) 0.0060(10) -0.0029(9)
C8 0.0224(9) 0.0287(10) 0.0350(10) -0.0061(8) 0.0034(8) 0.0027(7)
C9 0.0222(9) 0.0245(9) 0.0336(10) 0.0008(8) 0.0030(8) 0.0002(7)
C10 0.0188(9) 0.0203(9) 0.0327(10) 0.0011(7) 0.0020(7) 0.0014(7)
C11 0.0212(9) 0.0216(9) 0.0278(9) 0.0018(7) 0.0013(7) -0.0020(7)
C12 0.0223(9) 0.0230(9) 0.0291(9) 0.0020(7) -0.0013(7) -0.0028(7)
C13 0.0286(10) 0.0320(10) 0.0284(10) 0.0007(8) -0.0006(8) -0.0017(8)
C14 0.0260(10) 0.0190(8) 0.0206(9) -0.0034(7) 0.0025(7) 0.0000(7)
C15 0.0263(10) 0.0195(9) 0.0345(10) 0.0032(7) 0.0033(8) -0.0037(7)
C16 0.0238(10) 0.0243(9) 0.0282(9) -0.0009(7) 0.0010(7) 0.0006(7)
C17 0.0365(11) 0.0187(9) 0.0204(9) 0.0015(7) 0.0035(8) 0.0033(8)
C18 0.0356(11) 0.0223(9) 0.0309(10) 0.0033(8) 0.0059(8) -0.0056(8)
C19 0.0257(10) 0.0248(9) 0.0260(9) -0.0006(7) 0.0032(7) -0.0044(7)
C20 0.0378(11) 0.0279(10) 0.0328(10) 0.0050(8) -0.0003(8) 0.0070(8)

loop_
_atom_type_symbol
_atom_type_description
_atom_type_scat_dispersion_real
_atom_type_scat_dispersion_imag
_atom_type_scat_source
C C 0.0033 0.0016 'International Tables Vol C Tables 4.2.6.8 and 6.1.1.4'
H H 0.0000 0.0000 'International Tables Vol C Tables 4.2.6.8 and 6.1.1.4'
N N 0.0061 0.0033 'International Tables Vol C Tables 4.2.6.8 and 6.1.1.4'
O O 0.0106 0.0060 'International Tables Vol C Tables 4.2.6.8 and 6.1.1.4'

loop_
_geom_angle_atom_site_label_1
_geom_angle_atom_site_label_2
_geom_angle_atom_site_label_3
_geom_angle
C17 O1 C20 105.29(13)
C16 O2 C20 105.32(13)
C6 O3 C7 104.70(14)
C8 O4 C7 104.32(14)
C13 O6 C1 109.85(13)
N2 N1 C3 113.22(14)
N3 N2 N1 174.14(19)
O6 C1 C2 103.00(14)
O6 C1 H1A 111.2
C2 C1 H1A 111.2
O6 C1 H1B 111.2
C2 C1 H1B 111.2
H1A C1 H1B 109.1
C3 C2 C1 120.99(15)
C3 C2 C12 110.90(14)
C1 C2 C12 100.99(14)
C3 C2 H2A 107.7
C1 C2 H2A 107.7
C12 C2 H2A 107.7
N1 C3 C2 108.00(14)
N1 C3 C4 110.92(14)
C2 C3 C4 109.28(14)
N1 C3 H3A 109.5
C2 C3 H3A 109.5
C4 C3 H3A 109.5
C10 C4 C5 121.07(16)
C10 C4 C3 122.32(15)
C5 C4 C3 116.61(15)
C6 C5 C4 117.55(16)
C6 C5 H5A 121.2
C4 C5 H5A 121.2
C5 C6 C8 121.78(16)
C5 C6 O3 128.18(16)
C8 C6 O3 109.96(16)
O3 C7 O4 107.44(15)
O3 C7 H7A 110.2
O4 C7 H7A 110.2
O3 C7 H7B 110.2
O4 C7 H7B 110.2
H7A C7 H7B 108.5
C9 C8 C6 122.00(17)
C9 C8 O4 128.20(16)
C6 C8 O4 109.74(15)
C8 C9 C10 118.07(16)
C8 C9 H9A 121.0
C10 C9 H9A 121.0
C4 C10 C9 119.43(15)
C4 C10 C11 123.39(15)
C9 C10 C11 117.16(14)
C14 C11 C12 111.59(13)
C14 C11 C10 113.04(13)
C12 C11 C10 110.04(13)
C14 C11 H11A 107.3
C12 C11 H11A 107.3
C10 C11 H11A 107.3
C13 C12 C2 100.88(13)
C13 C12 C11 118.28(14)
C2 C12 C11 113.32(14)
C13 C12 H12A 107.9
C2 C12 H12A 107.9
C11 C12 H12A 107.9
O5 C13 O6 120.76(16)
O5 C13 C12 130.32(16)
O6 C13 C12 108.91(14)
C19 C14 C15 119.68(15)
C19 C14 C11 120.71(15)
C15 C14 C11 119.59(14)
C16 C15 C14 117.47(15)
C16 C15 H15A 121.3
C14 C15 H15A 121.3
C15 C16 C17 122.09(16)
C15 C16 O2 128.16(15)
C17 C16 O2 109.69(14)
C18 C17 O1 128.37(15)
C18 C17 C16 121.80(16)
O1 C17 C16 109.74(15)
C17 C18 C19 116.86(16)
C17 C18 H18A 121.6
C19 C18 H18A 121.6
C14 C19 C18 122.08(16)
C14 C19 H19A 119.0
C18 C19 H19A 119.0
O2 C20 O1 107.99(14)
O2 C20 H20A 110.1
O1 C20 H20A 110.1
O2 C20 H20B 110.1
O1 C20 H20B 110.1
H20A C20 H20B 108.4

loop_
_geom_bond_atom_site_label_1
_geom_bond_atom_site_label_2
_geom_bond_distance
O1 C17 1.377(2)
O1 C20 1.429(2)
O2 C16 1.379(2)
O2 C20 1.423(2)
O3 C6 1.381(2)
O3 C7 1.426(2)
O4 C8 1.384(2)
O4 C7 1.446(2)
O5 C13 1.198(2)
O6 C13 1.355(2)
O6 C1 1.466(2)
N1 N2 1.237(2)
N1 C3 1.504(2)
N2 N3 1.134(2)
C1 C2 1.516(3)
C1 H1A 0.9900
C1 H1B 0.9900
C2 C3 1.507(2)
C2 C12 1.521(2)
C2 H2A 1.0000
C3 C4 1.516(2)
C3 H3A 1.0000
C4 C10 1.404(2)
C4 C5 1.405(2)
C5 C6 1.364(3)
C5 H5A 0.9500
C6 C8 1.376(2)
C7 H7A 0.9900
C7 H7B 0.9900
C8 C9 1.369(2)
C9 C10 1.405(2)
C9 H9A 0.9500
C10 C11 1.533(2)
C11 C14 1.520(2)
C11 C12 1.525(2)
C11 H11A 1.0000
C12 C13 1.509(2)
C12 H12A 1.0000
C14 C19 1.383(2)
C14 C15 1.404(2)
C15 C16 1.369(2)
C15 H15A 0.9500
C16 C17 1.377(2)
C17 C18 1.360(2)
C18 C19 1.400(2)
C18 H18A 0.9500
C19 H19A 0.9500
C20 H20A 0.9900
C20 H20B 0.9900

loop_
_geom_torsion_atom_site_label_1
_geom_torsion_atom_site_label_2
_geom_torsion_atom_site_label_3
_geom_torsion_atom_site_label_4
_geom_torsion
C3 N1 N2 N3 -179(100)
C13 O6 C1 C2 -22.0(2)
O6 C1 C2 C3 159.99(15)
O6 C1 C2 C12 37.27(18)
N2 N1 C3 C2 161.48(15)
N2 N1 C3 C4 -78.79(18)
C1 C2 C3 N1 -50.2(2)
C12 C2 C3 N1 67.67(18)
C1 C2 C3 C4 -170.96(16)
C12 C2 C3 C4 -53.09(19)
N1 C3 C4 C10 -94.51(18)
C2 C3 C4 C10 24.5(2)
N1 C3 C4 C5 85.16(18)
C2 C3 C4 C5 -155.88(15)
C10 C4 C5 C6 3.2(3)
C3 C4 C5 C6 -176.49(15)
C4 C5 C6 C8 -2.1(3)
C4 C5 C6 O3 -178.45(16)
C7 O3 C6 C5 -170.22(18)
C7 O3 C6 C8 13.04(19)
C6 O3 C7 O4 -19.42(18)
C8 O4 C7 O3 18.54(18)
C5 C6 C8 C9 -0.9(3)
O3 C6 C8 C9 176.07(16)
C5 C6 C8 O4 -178.46(16)
O3 C6 C8 O4 -1.5(2)
C7 O4 C8 C9 172.07(18)
C7 O4 C8 C6 -10.58(19)
C6 C8 C9 C10 2.7(3)
O4 C8 C9 C10 179.78(16)
C5 C4 C10 C9 -1.4(2)
C3 C4 C10 C9 178.24(15)
C5 C4 C10 C11 176.73(15)
C3 C4 C10 C11 -3.6(3)
C8 C9 C10 C4 -1.5(2)
C8 C9 C10 C11 -179.78(15)
C4 C10 C11 C14 136.57(16)
C9 C10 C11 C14 -45.3(2)
C4 C10 C11 C12 11.1(2)
C9 C10 C11 C12 -170.77(14)
C3 C2 C12 C13 -167.67(14)
C1 C2 C12 C13 -38.21(17)
C3 C2 C12 C11 64.87(19)
C1 C2 C12 C11 -165.67(14)
C14 C11 C12 C13 75.50(19)
C10 C11 C12 C13 -158.17(14)
C14 C11 C12 C2 -166.77(14)
C10 C11 C12 C2 -40.44(19)
C1 O6 C13 O5 175.80(17)
C1 O6 C13 C12 -3.1(2)
C2 C12 C13 O5 -152.1(2)
C11 C12 C13 O5 -27.9(3)
C2 C12 C13 O6 26.68(18)
C11 C12 C13 O6 150.81(15)
C12 C11 C14 C19 -99.29(17)
C10 C11 C14 C19 136.04(15)
C12 C11 C14 C15 78.76(18)
C10 C11 C14 C15 -45.9(2)
C19 C14 C15 C16 0.1(2)
C11 C14 C15 C16 -177.96(15)
C14 C15 C16 C17 1.3(3)
C14 C15 C16 O2 -175.57(16)
C20 O2 C16 C15 -173.59(18)
C20 O2 C16 C17 9.26(18)
C20 O1 C17 C18 175.84(17)
C20 O1 C17 C16 -7.72(18)
C15 C16 C17 C18 -1.6(3)
O2 C16 C17 C18 175.75(15)
C15 C16 C17 O1 -178.32(15)
O2 C16 C17 O1 -0.96(19)
O1 C17 C18 C19 176.53(16)
C16 C17 C18 C19 0.5(2)
C15 C14 C19 C18 -1.2(2)
C11 C14 C19 C18 176.83(15)
C17 C18 C19 C14 0.9(2)
C16 O2 C20 O1 -13.95(18)
C17 O1 C20 O2 13.39(18)
